data_1558327
loop_
_publ_author_name
'Smith, Joel'
'Durrant, George'
'Ess, Daniel H.'
'Gelfand, Benjamin Sidney'
'Piers, Warren'

_publ_section_title
;
 H/D Exchange Under Mild Conditions in Arenes and Unactivated Alkanes with
 C6D6 and D2O Using Rigid, Electron-rich Iridium PCP Pincer Complexes
;
_journal_name_full 'Chemical Science'
_journal_paper_doi 10.1039/D0SC02694H
_journal_year 2020
_chemical_formula_moiety 'C38 H55 Ir N2 P2'
_chemical_formula_sum 'C38 H55 Ir N2 P2'
_chemical_formula_weight 793.98
_space_group_crystal_system orthorhombic
_space_group_IT_number 61
_space_group_name_Hall '-P 2ac 2ab'
_space_group_name_H-M_alt 'P b c a'
_atom_sites_solution_hydrogens geom
_audit_creation_method SHELXL-2014/7
_audit_update_record
;
2020-05-09 deposited with the CCDC.	2020-06-15 downloaded from the CCDC.
;
_cell_angle_alpha 90
_cell_angle_beta 90
_cell_angle_gamma 90
_cell_formula_units_Z 8
_cell_length_a 10.1805(7)
_cell_length_b 22.3462(15)
_cell_length_c 31.760(2)
_cell_measurement_reflns_used 9983
_cell_measurement_temperature 173(2)
_cell_measurement_theta_max 27.46
_cell_measurement_theta_min 2.55
_cell_volume 7225.3(8)
_computing_cell_refinement 'Bruker SAINT'
_computing_data_collection 'Bruker APEX2'
_computing_data_reduction 'Bruker SAINT'
_computing_molecular_graphics 'Bruker SHELXTL'
_computing_publication_material 'LinXTL v. 5.9.6 (Spasyuk, 2009)'
_computing_structure_refinement 'SHELXL-2014 (Sheldrick 2014)'
_computing_structure_solution 'SHELXS-97 (Sheldrick 2008)'
_diffrn_ambient_temperature 173(2)
_diffrn_measured_fraction_theta_full 0.998
_diffrn_measured_fraction_theta_max 0.998
_diffrn_measurement_device_type 'Bruker APEX-II CCD'
_diffrn_measurement_method '\f and \w scans'
_diffrn_radiation_type MoK\a
_diffrn_radiation_wavelength 0.71073
_diffrn_reflns_av_R_equivalents 0.0784
_diffrn_reflns_av_unetI/netI 0.0384
_diffrn_reflns_Laue_measured_fraction_full 0.998
_diffrn_reflns_Laue_measured_fraction_max 0.998
_diffrn_reflns_limit_h_max 12
_diffrn_reflns_limit_h_min -12
_diffrn_reflns_limit_k_max 26
_diffrn_reflns_limit_k_min -26
_diffrn_reflns_limit_l_max 22
_diffrn_reflns_limit_l_min -37
_diffrn_reflns_number 67168
_diffrn_reflns_point_group_measured_fraction_full 0.998
_diffrn_reflns_point_group_measured_fraction_max 0.998
_diffrn_reflns_theta_full 24.999
_diffrn_reflns_theta_max 24.999
_diffrn_reflns_theta_min 3.321
_exptl_absorpt_coefficient_mu 3.812
_exptl_absorpt_correction_T_max 0.7456
_exptl_absorpt_correction_T_min 0.5598
_exptl_absorpt_correction_type multi-scan
_exptl_absorpt_process_details 'Sadabs (Sheldrick, 1996)'
_exptl_crystal_colour Black
_exptl_crystal_density_diffrn 1.460
_exptl_crystal_density_method 'not measured'
_exptl_crystal_description plate
_exptl_crystal_F_000 3232
_exptl_crystal_size_max 0.1
_exptl_crystal_size_mid 0.1
_exptl_crystal_size_min 0.05
_refine_diff_density_max 1.013
_refine_diff_density_min -1.287
_refine_diff_density_rms 0.104
_refine_ls_extinction_method none
_refine_ls_goodness_of_fit_ref 1.076
_refine_ls_hydrogen_treatment constr
_refine_ls_matrix_type full
_refine_ls_number_parameters 402
_refine_ls_number_reflns 6342
_refine_ls_number_restraints 0
_refine_ls_restrained_S_all 1.076
_refine_ls_R_factor_all 0.0534
_refine_ls_R_factor_gt 0.0335
_refine_ls_shift/su_max 0.004
_refine_ls_shift/su_mean 0.000
_refine_ls_structure_factor_coef Fsqd
_refine_ls_weighting_details 'w=1/[\s^2^(Fo^2^)+(0.0194P)^2^+19.5697P] where P=(Fo^2^+2Fc^2^)/3'
_refine_ls_weighting_scheme calc
_refine_ls_wR_factor_gt 0.0609
_refine_ls_wR_factor_ref 0.0680
_reflns_Friedel_coverage 0.000
_reflns_number_gt 4860
_reflns_number_total 6342
_reflns_threshold_expression 'I > 2\s(I)'
_cod_data_source_file d0sc02694h2.cif
_cod_data_source_block Ir-Ph
_cod_original_cell_volume 7225.3(9)
_cod_database_code 1558327
_shelx_shelxl_version_number 2014/7
_shelx_space_group_comment
;
The symmetry employed for this shelxl refinement is uniquely defined
by the following loop, which should always be used as a source of
symmetry information in preference to the above space-group names.
They are only intended as comments.
;

loop_
_space_group_symop_operation_xyz
'x, y, z'
'-x+1/2, -y, z+1/2'
'-x, y+1/2, -z+1/2'
'x+1/2, -y+1/2, -z'
'-x, -y, -z'
'x-1/2, y, -z-1/2'
'x, -y-1/2, z-1/2'
'-x-1/2, y-1/2, z'

loop_
_atom_site_label
_atom_site_type_symbol
_atom_site_fract_x
_atom_site_fract_y
_atom_site_fract_z
_atom_site_U_iso_or_equiv
_atom_site_adp_type
_atom_site_occupancy
_atom_site_site_symmetry_order
_atom_site_calc_flag
_atom_site_refinement_flags_posn
_atom_site_refinement_flags_adp
_atom_site_refinement_flags_occupancy
_atom_site_disorder_assembly
_atom_site_disorder_group
C1 C 0.4579(4) 0.33339(19) 0.61899(13) 0.0176(10) Uani 1 1 d . . . . .
C2 C 0.5170(4) 0.2862(2) 0.59292(14) 0.0180(10) Uani 1 1 d . . . . .
C3 C 0.6300(4) 0.3013(2) 0.56985(15) 0.0197(11) Uani 1 1 d . . . . .
C4 C 0.6868(5) 0.2621(2) 0.54197(15) 0.0244(11) Uani 1 1 d . . . . .
H4 H 0.7595 0.2742 0.5264 0.029 Uiso 1 1 calc R U . . .
C5 C 0.6362(5) 0.2040(2) 0.53675(15) 0.0224(11) Uani 1 1 d . . . . .
C6 C 0.5258(5) 0.1887(2) 0.56100(15) 0.0233(11) Uani 1 1 d . . . . .
H6 H 0.4908 0.1504 0.5582 0.028 Uiso 1 1 calc R U . . .
C7 C 0.4668(5) 0.2280(2) 0.58878(14) 0.0193(10) Uani 1 1 d . . . . .
C8 C 0.3527(5) 0.2060(2) 0.61591(15) 0.0230(11) Uani 1 1 d . . . . .
C9 C 0.2943(4) 0.2556(2) 0.64304(14) 0.0184(10) Uani 1 1 d . . . . .
C10 C 0.1941(5) 0.2406(2) 0.67100(15) 0.0239(11) Uani 1 1 d . . . . .
H10 H 0.1626 0.2015 0.6709 0.029 Uiso 1 1 calc R U . . .
C11 C 0.1391(5) 0.2811(2) 0.69901(15) 0.0222(11) Uani 1 1 d . . . . .
C12 C 0.1812(5) 0.3412(2) 0.69601(15) 0.0218(11) Uani 1 1 d . . . . .
H12 H 0.1423 0.3701 0.7130 0.026 Uiso 1 1 calc R U . . .
C13 C 0.2789(4) 0.3577(2) 0.66826(14) 0.0185(10) Uani 1 1 d . . . . .
C14 C 0.3409(4) 0.3147(2) 0.64247(14) 0.0186(10) Uani 1 1 d . . . . .
C15 C 0.8126(6) 0.1789(3) 0.48805(19) 0.0472(17) Uani 1 1 d . . . . .
H15A H 0.7978 0.2139 0.4712 0.071 Uiso 1 1 calc R U . . .
H15B H 0.8378 0.1462 0.4702 0.071 Uiso 1 1 calc R U . . .
H15C H 0.8815 0.1868 0.5080 0.071 Uiso 1 1 calc R U . . .
C16 C 0.6643(6) 0.1012(2) 0.51508(18) 0.0375(14) Uani 1 1 d . . . . .
H16A H 0.6674 0.0907 0.5444 0.056 Uiso 1 1 calc R U . . .
H16B H 0.7277 0.0779 0.4999 0.056 Uiso 1 1 calc R U . . .
H16C H 0.5781 0.0932 0.5042 0.056 Uiso 1 1 calc R U . . .
C17 C 0.4084(6) 0.1565(2) 0.64516(18) 0.0378(15) Uani 1 1 d . . . . .
H17A H 0.4756 0.1732 0.6628 0.057 Uiso 1 1 calc R U . . .
H17B H 0.4451 0.1249 0.6284 0.057 Uiso 1 1 calc R U . . .
H17C H 0.3391 0.1407 0.6624 0.057 Uiso 1 1 calc R U . . .
C18 C 0.2432(5) 0.1797(3) 0.58809(18) 0.0417(16) Uani 1 1 d . . . . .
H18A H 0.1767 0.1622 0.6056 0.063 Uiso 1 1 calc R U . . .
H18B H 0.2795 0.1495 0.5700 0.063 Uiso 1 1 calc R U . . .
H18C H 0.2051 0.2109 0.5713 0.063 Uiso 1 1 calc R U . . .
C19 C 0.0609(6) 0.2827(3) 0.77132(17) 0.0444(16) Uani 1 1 d . . . . .
H19A H 0.1195 0.2548 0.7846 0.067 Uiso 1 1 calc R U . . .
H19B H -0.0221 0.2824 0.7857 0.067 Uiso 1 1 calc R U . . .
H19C H 0.0980 0.3221 0.7725 0.067 Uiso 1 1 calc R U . . .
C20 C -0.0156(6) 0.2062(3) 0.72453(19) 0.0451(16) Uani 1 1 d . . . . .
H20A H -0.0392 0.1984 0.6958 0.068 Uiso 1 1 calc R U . . .
H20B H -0.0926 0.2040 0.7419 0.068 Uiso 1 1 calc R U . . .
H20C H 0.0472 0.1770 0.7338 0.068 Uiso 1 1 calc R U . . .
C21 C 0.7505(5) 0.4061(2) 0.53328(15) 0.0264(12) Uani 1 1 d . . . . .
H21 H 0.7989 0.3752 0.5178 0.032 Uiso 1 1 calc R U . . .
C22 C 0.6338(6) 0.4253(3) 0.50719(17) 0.0454(16) Uani 1 1 d . . . . .
H22A H 0.5832 0.4542 0.5226 0.068 Uiso 1 1 calc R U . . .
H22B H 0.5801 0.3912 0.5010 0.068 Uiso 1 1 calc R U . . .
H22C H 0.6641 0.4429 0.4814 0.068 Uiso 1 1 calc R U . . .
C23 C 0.8423(6) 0.4591(2) 0.54134(19) 0.0404(15) Uani 1 1 d . . . . .
H23A H 0.8673 0.4767 0.5150 0.061 Uiso 1 1 calc R U . . .
H23B H 0.9194 0.4454 0.5559 0.061 Uiso 1 1 calc R U . . .
H23C H 0.7979 0.4884 0.5583 0.061 Uiso 1 1 calc R U . . .
C24 C 0.8473(5) 0.3578(2) 0.61276(16) 0.0284(12) Uani 1 1 d . . . . .
H24 H 0.8879 0.3965 0.6194 0.034 Uiso 1 1 calc R U . . .
C25 C 0.8117(6) 0.3288(3) 0.65491(17) 0.0438(16) Uani 1 1 d . . . . .
H25A H 0.7768 0.2895 0.6500 0.066 Uiso 1 1 calc R U . . .
H25B H 0.7471 0.3529 0.6690 0.066 Uiso 1 1 calc R U . . .
H25C H 0.8890 0.3259 0.6721 0.066 Uiso 1 1 calc R U . . .
C26 C 0.9516(5) 0.3209(2) 0.58992(18) 0.0345(13) Uani 1 1 d . . . . .
H26A H 1.0313 0.3209 0.6061 0.052 Uiso 1 1 calc R U . . .
H26B H 0.9682 0.3382 0.5627 0.052 Uiso 1 1 calc R U . . .
H26C H 0.9209 0.2806 0.5866 0.052 Uiso 1 1 calc R U . . .
C27 C 0.2237(5) 0.4769(2) 0.63195(15) 0.0299(12) Uani 1 1 d . . . . .
H27 H 0.2592 0.5175 0.6302 0.036 Uiso 1 1 calc R U . . .
C28 C 0.2112(6) 0.4555(3) 0.58743(17) 0.0423(15) Uani 1 1 d . . . . .
H28A H 0.1713 0.4166 0.5872 0.063 Uiso 1 1 calc R U . . .
H28B H 0.2967 0.4533 0.5748 0.063 Uiso 1 1 calc R U . . .
H28C H 0.1575 0.4830 0.5718 0.063 Uiso 1 1 calc R U . . .
C29 C 0.0903(5) 0.4830(2) 0.65334(17) 0.0308(12) Uani 1 1 d . . . . .
H29A H 0.0303 0.5028 0.6347 0.046 Uiso 1 1 calc R U . . .
H29B H 0.0996 0.5060 0.6787 0.046 Uiso 1 1 calc R U . . .
H29C H 0.0570 0.4440 0.6601 0.046 Uiso 1 1 calc R U . . .
C30 C 0.3438(5) 0.4672(2) 0.71338(16) 0.0294(12) Uani 1 1 d . . . . .
H30 H 0.2547 0.4633 0.7247 0.035 Uiso 1 1 calc R U . . .
C31 C 0.4377(6) 0.4342(3) 0.74275(17) 0.0433(16) Uani 1 1 d . . . . .
H31A H 0.5256 0.4371 0.7320 0.065 Uiso 1 1 calc R U . . .
H31B H 0.4125 0.3929 0.7445 0.065 Uiso 1 1 calc R U . . .
H31C H 0.4341 0.4520 0.7703 0.065 Uiso 1 1 calc R U . . .
C32 C 0.3786(6) 0.5338(2) 0.71173(19) 0.0448(16) Uani 1 1 d . . . . .
H32A H 0.3779 0.5500 0.7397 0.067 Uiso 1 1 calc R U . . .
H32B H 0.3153 0.5545 0.6947 0.067 Uiso 1 1 calc R U . . .
H32C H 0.4645 0.5386 0.6997 0.067 Uiso 1 1 calc R U . . .
C33 C 0.6107(4) 0.50187(19) 0.62788(16) 0.0223(11) Uani 1 1 d . . . . .
C34 C 0.5627(5) 0.5505(2) 0.60464(17) 0.0326(13) Uani 1 1 d . . . . .
H34 H 0.4933 0.5439 0.5862 0.039 Uiso 1 1 calc R U . . .
C35 C 0.6136(6) 0.6079(2) 0.60781(19) 0.0409(15) Uani 1 1 d . . . . .
H35 H 0.5791 0.6385 0.5913 0.049 Uiso 1 1 calc R U . . .
C36 C 0.7147(6) 0.6197(3) 0.6352(2) 0.0458(16) Uani 1 1 d . . . . .
H36 H 0.7479 0.6583 0.6378 0.055 Uiso 1 1 calc R U . . .
C37 C 0.7660(6) 0.5739(3) 0.6587(2) 0.0449(16) Uani 1 1 d . . . . .
H37 H 0.8349 0.5812 0.6773 0.054 Uiso 1 1 calc R U . . .
C38 C 0.7151(5) 0.5162(2) 0.65492(18) 0.0338(13) Uani 1 1 d . . . . .
H38 H 0.7520 0.4858 0.6711 0.041 Uiso 1 1 calc R U . . .
Ir1 Ir 0.53132(2) 0.41455(2) 0.62301(2) 0.02048(7) Uani 1 1 d . . . . .
N1 N 0.6939(4) 0.16372(18) 0.51025(13) 0.0311(11) Uani 1 1 d . . . . .
N2 N 0.0417(4) 0.26562(19) 0.72773(12) 0.0286(10) Uani 1 1 d . . . . .
P1 P 0.69467(12) 0.37445(5) 0.58355(4) 0.0199(3) Uani 1 1 d . . . . .
P2 P 0.34751(12) 0.43283(5) 0.66066(4) 0.0208(3) Uani 1 1 d . . . . .

loop_
_atom_site_aniso_label
_atom_site_aniso_U_11
_atom_site_aniso_U_22
_atom_site_aniso_U_33
_atom_site_aniso_U_23
_atom_site_aniso_U_13
_atom_site_aniso_U_12
C1 0.018(2) 0.018(2) 0.017(2) 0.003(2) -0.005(2) -0.0015(19)
C2 0.016(2) 0.019(2) 0.019(2) 0.000(2) -0.001(2) 0.002(2)
C3 0.018(3) 0.017(2) 0.024(3) 0.002(2) 0.000(2) -0.001(2)
C4 0.019(3) 0.026(3) 0.029(3) 0.002(2) 0.005(2) -0.002(2)
C5 0.026(3) 0.019(3) 0.022(3) 0.002(2) 0.004(2) 0.002(2)
C6 0.027(3) 0.016(2) 0.028(3) -0.003(2) 0.002(2) -0.005(2)
C7 0.020(2) 0.018(2) 0.020(2) 0.000(2) -0.002(2) 0.001(2)
C8 0.023(3) 0.020(3) 0.026(3) -0.003(2) 0.004(2) -0.003(2)
C9 0.015(2) 0.023(3) 0.017(2) -0.002(2) 0.001(2) 0.000(2)
C10 0.018(3) 0.028(3) 0.025(3) -0.005(2) -0.002(2) -0.004(2)
C11 0.019(3) 0.029(3) 0.019(2) 0.007(2) -0.004(2) -0.001(2)
C12 0.019(3) 0.024(3) 0.022(3) -0.003(2) 0.000(2) 0.006(2)
C13 0.018(3) 0.019(3) 0.018(2) 0.000(2) -0.005(2) 0.004(2)
C14 0.016(2) 0.020(3) 0.020(2) -0.002(2) -0.007(2) 0.001(2)
C15 0.051(4) 0.031(3) 0.059(4) -0.012(3) 0.033(3) -0.002(3)
C16 0.049(4) 0.024(3) 0.040(3) -0.007(3) 0.015(3) 0.002(3)
C17 0.049(4) 0.017(3) 0.047(4) 0.006(3) 0.024(3) 0.006(3)
C18 0.030(3) 0.047(4) 0.048(4) -0.027(3) 0.011(3) -0.020(3)
C19 0.067(5) 0.037(3) 0.029(3) 0.000(3) 0.015(3) -0.001(3)
C20 0.041(4) 0.049(4) 0.045(4) -0.002(3) 0.020(3) -0.020(3)
C21 0.029(3) 0.018(3) 0.031(3) 0.003(2) 0.008(2) 0.001(2)
C22 0.046(4) 0.055(4) 0.035(3) 0.017(3) 0.002(3) 0.000(3)
C23 0.043(4) 0.025(3) 0.054(4) 0.005(3) 0.016(3) -0.006(3)
C24 0.020(3) 0.030(3) 0.035(3) 0.003(2) -0.005(2) -0.002(2)
C25 0.034(3) 0.061(4) 0.036(3) 0.017(3) -0.007(3) 0.006(3)
C26 0.023(3) 0.030(3) 0.051(4) 0.007(3) -0.005(3) 0.002(2)
C27 0.029(3) 0.030(3) 0.030(3) 0.007(2) 0.002(2) 0.005(2)
C28 0.032(3) 0.060(4) 0.034(3) 0.004(3) -0.006(3) 0.004(3)
C29 0.026(3) 0.028(3) 0.038(3) 0.005(3) 0.000(3) 0.009(2)
C30 0.031(3) 0.028(3) 0.029(3) -0.006(2) 0.003(2) 0.001(2)
C31 0.051(4) 0.045(4) 0.033(3) -0.009(3) -0.013(3) 0.002(3)
C32 0.056(4) 0.031(3) 0.048(4) -0.017(3) 0.004(3) -0.002(3)
C33 0.020(3) 0.017(2) 0.029(3) -0.003(2) 0.007(2) -0.002(2)
C34 0.031(3) 0.030(3) 0.037(3) 0.001(3) 0.003(3) -0.005(2)
C35 0.041(4) 0.022(3) 0.059(4) 0.012(3) 0.012(3) 0.002(3)
C36 0.038(4) 0.027(3) 0.073(5) -0.008(3) 0.016(3) -0.009(3)
C37 0.036(3) 0.040(4) 0.059(4) -0.015(3) 0.000(3) -0.011(3)
C38 0.027(3) 0.028(3) 0.046(3) 0.001(3) -0.005(3) -0.001(2)
Ir1 0.01835(10) 0.01657(10) 0.02652(10) -0.00132(9) 0.00182(9) -0.00087(8)
N1 0.039(3) 0.021(2) 0.033(3) -0.004(2) 0.017(2) -0.002(2)
N2 0.028(2) 0.035(2) 0.023(2) 0.002(2) 0.009(2) -0.005(2)
P1 0.0174(6) 0.0164(6) 0.0259(7) 0.0010(5) 0.0016(6) -0.0014(5)
P2 0.0211(7) 0.0187(7) 0.0225(7) -0.0013(5) 0.0018(6) 0.0022(5)

loop_
_atom_type_symbol
_atom_type_description
_atom_type_scat_dispersion_real
_atom_type_scat_dispersion_imag
_atom_type_scat_source
C C 0.0033 0.0016 'International Tables Vol C Tables 4.2.6.8 and 6.1.1.4'
H H 0.0000 0.0000 'International Tables Vol C Tables 4.2.6.8 and 6.1.1.4'
Ir Ir -1.4442 7.9887 'International Tables Vol C Tables 4.2.6.8 and 6.1.1.4'
N N 0.0061 0.0033 'International Tables Vol C Tables 4.2.6.8 and 6.1.1.4'
P P 0.1023 0.0942 'International Tables Vol C Tables 4.2.6.8 and 6.1.1.4'

loop_
_geom_angle_atom_site_label_1
_geom_angle_atom_site_label_2
_geom_angle_atom_site_label_3
_geom_angle
_geom_angle_site_symmetry_1
_geom_angle_site_symmetry_3
_geom_angle_publ_flag
C14 C1 C2 114.5(4) . . ?
C14 C1 Ir1 122.6(3) . . ?
C2 C1 Ir1 122.9(3) . . ?
C7 C2 C3 118.1(4) . . ?
C7 C2 C1 124.6(4) . . ?
C3 C2 C1 117.3(4) . . ?
C4 C3 C2 122.0(4) . . ?
C4 C3 P1 125.1(4) . . ?
C2 C3 P1 112.8(3) . . ?
C3 C4 C5 120.7(4) . . ?
C3 C4 H4 119.7 . . ?
C5 C4 H4 119.7 . . ?
N1 C5 C6 121.5(4) . . ?
N1 C5 C4 121.6(4) . . ?
C6 C5 C4 116.9(4) . . ?
C7 C6 C5 122.9(4) . . ?
C7 C6 H6 118.6 . . ?
C5 C6 H6 118.6 . . ?
C6 C7 C2 119.4(4) . . ?
C6 C7 C8 119.0(4) . . ?
C2 C7 C8 121.5(4) . . ?
C9 C8 C7 112.4(4) . . ?
C9 C8 C18 108.7(4) . . ?
C7 C8 C18 110.5(4) . . ?
C9 C8 C17 108.8(4) . . ?
C7 C8 C17 106.8(4) . . ?
C18 C8 C17 109.6(4) . . ?
C10 C9 C14 118.8(4) . . ?
C10 C9 C8 118.1(4) . . ?
C14 C9 C8 123.0(4) . . ?
C11 C10 C9 123.2(5) . . ?
C11 C10 H10 118.4 . . ?
C9 C10 H10 118.4 . . ?
C10 C11 N2 123.1(4) . . ?
C10 C11 C12 117.1(4) . . ?
N2 C11 C12 119.8(4) . . ?
C13 C12 C11 121.1(4) . . ?
C13 C12 H12 119.5 . . ?
C11 C12 H12 119.5 . . ?
C12 C13 C14 120.7(4) . . ?
C12 C13 P2 127.2(4) . . ?
C14 C13 P2 112.1(3) . . ?
C9 C14 C13 118.8(4) . . ?
C9 C14 C1 123.3(4) . . ?
C13 C14 C1 117.7(4) . . ?
N1 C15 H15A 109.5 . . ?
N1 C15 H15B 109.5 . . ?
H15A C15 H15B 109.5 . . ?
N1 C15 H15C 109.5 . . ?
H15A C15 H15C 109.5 . . ?
H15B C15 H15C 109.5 . . ?
N1 C16 H16A 109.5 . . ?
N1 C16 H16B 109.5 . . ?
H16A C16 H16B 109.5 . . ?
N1 C16 H16C 109.5 . . ?
H16A C16 H16C 109.5 . . ?
H16B C16 H16C 109.5 . . ?
C8 C17 H17A 109.5 . . ?
C8 C17 H17B 109.5 . . ?
H17A C17 H17B 109.5 . . ?
C8 C17 H17C 109.5 . . ?
H17A C17 H17C 109.5 . . ?
H17B C17 H17C 109.5 . . ?
C8 C18 H18A 109.5 . . ?
C8 C18 H18B 109.5 . . ?
H18A C18 H18B 109.5 . . ?
C8 C18 H18C 109.5 . . ?
H18A C18 H18C 109.5 . . ?
H18B C18 H18C 109.5 . . ?
N2 C19 H19A 109.5 . . ?
N2 C19 H19B 109.5 . . ?
H19A C19 H19B 109.5 . . ?
N2 C19 H19C 109.5 . . ?
H19A C19 H19C 109.5 . . ?
H19B C19 H19C 109.5 . . ?
N2 C20 H20A 109.5 . . ?
N2 C20 H20B 109.5 . . ?
H20A C20 H20B 109.5 . . ?
N2 C20 H20C 109.5 . . ?
H20A C20 H20C 109.5 . . ?
H20B C20 H20C 109.5 . . ?
C22 C21 C23 110.5(4) . . ?
C22 C21 P1 110.1(4) . . ?
C23 C21 P1 110.0(4) . . ?
C22 C21 H21 108.7 . . ?
C23 C21 H21 108.7 . . ?
P1 C21 H21 108.7 . . ?
C21 C22 H22A 109.5 . . ?
C21 C22 H22B 109.5 . . ?
H22A C22 H22B 109.5 . . ?
C21 C22 H22C 109.5 . . ?
H22A C22 H22C 109.5 . . ?
H22B C22 H22C 109.5 . . ?
C21 C23 H23A 109.5 . . ?
C21 C23 H23B 109.5 . . ?
H23A C23 H23B 109.5 . . ?
C21 C23 H23C 109.5 . . ?
H23A C23 H23C 109.5 . . ?
H23B C23 H23C 109.5 . . ?
C26 C24 C25 110.6(4) . . ?
C26 C24 P1 117.0(4) . . ?
C25 C24 P1 109.0(3) . . ?
C26 C24 H24 106.5 . . ?
C25 C24 H24 106.5 . . ?
P1 C24 H24 106.5 . . ?
C24 C25 H25A 109.5 . . ?
C24 C25 H25B 109.5 . . ?
H25A C25 H25B 109.5 . . ?
C24 C25 H25C 109.5 . . ?
H25A C25 H25C 109.5 . . ?
H25B C25 H25C 109.5 . . ?
C24 C26 H26A 109.5 . . ?
C24 C26 H26B 109.5 . . ?
H26A C26 H26B 109.5 . . ?
C24 C26 H26C 109.5 . . ?
H26A C26 H26C 109.5 . . ?
H26B C26 H26C 109.5 . . ?
C28 C27 C29 111.9(5) . . ?
C28 C27 P2 110.8(4) . . ?
C29 C27 P2 115.9(4) . . ?
C28 C27 H27 105.8 . . ?
C29 C27 H27 105.8 . . ?
P2 C27 H27 105.8 . . ?
C27 C28 H28A 109.5 . . ?
C27 C28 H28B 109.5 . . ?
H28A C28 H28B 109.5 . . ?
C27 C28 H28C 109.5 . . ?
H28A C28 H28C 109.5 . . ?
H28B C28 H28C 109.5 . . ?
C27 C29 H29A 109.5 . . ?
C27 C29 H29B 109.5 . . ?
H29A C29 H29B 109.5 . . ?
C27 C29 H29C 109.5 . . ?
H29A C29 H29C 109.5 . . ?
H29B C29 H29C 109.5 . . ?
C31 C30 C32 110.2(5) . . ?
C31 C30 P2 110.0(4) . . ?
C32 C30 P2 111.7(4) . . ?
C31 C30 H30 108.3 . . ?
C32 C30 H30 108.3 . . ?
P2 C30 H30 108.3 . . ?
C30 C31 H31A 109.5 . . ?
C30 C31 H31B 109.5 . . ?
H31A C31 H31B 109.5 . . ?
C30 C31 H31C 109.5 . . ?
H31A C31 H31C 109.5 . . ?
H31B C31 H31C 109.5 . . ?
C30 C32 H32A 109.5 . . ?
C30 C32 H32B 109.5 . . ?
H32A C32 H32B 109.5 . . ?
C30 C32 H32C 109.5 . . ?
H32A C32 H32C 109.5 . . ?
H32B C32 H32C 109.5 . . ?
C34 C33 C38 114.2(4) . . ?
C34 C33 Ir1 122.9(4) . . ?
C38 C33 Ir1 123.0(4) . . ?
C35 C34 C33 123.3(5) . . ?
C35 C34 H34 118.4 . . ?
C33 C34 H34 118.4 . . ?
C36 C35 C34 120.3(5) . . ?
C36 C35 H35 119.9 . . ?
C34 C35 H35 119.9 . . ?
C35 C36 C37 119.1(5) . . ?
C35 C36 H36 120.4 . . ?
C37 C36 H36 120.4 . . ?
C36 C37 C38 120.1(6) . . ?
C36 C37 H37 120.0 . . ?
C38 C37 H37 120.0 . . ?
C37 C38 C33 123.1(5) . . ?
C37 C38 H38 118.4 . . ?
C33 C38 H38 118.4 . . ?
C1 Ir1 C33 179.52(19) . . ?
C1 Ir1 P2 83.46(14) . . ?
C33 Ir1 P2 96.37(13) . . ?
C1 Ir1 P1 83.01(14) . . ?
C33 Ir1 P1 97.16(13) . . ?
P2 Ir1 P1 166.46(4) . . ?
C5 N1 C16 119.0(4) . . ?
C5 N1 C15 120.5(4) . . ?
C16 N1 C15 117.2(4) . . ?
C11 N2 C19 117.7(4) . . ?
C11 N2 C20 117.9(4) . . ?
C19 N2 C20 111.1(4) . . ?
C3 P1 C21 104.5(2) . . ?
C3 P1 C24 104.1(2) . . ?
C21 P1 C24 104.7(2) . . ?
C3 P1 Ir1 102.85(16) . . ?
C21 P1 Ir1 123.74(16) . . ?
C24 P1 Ir1 114.77(17) . . ?
C13 P2 C27 107.1(2) . . ?
C13 P2 C30 104.7(2) . . ?
C27 P2 C30 102.3(2) . . ?
C13 P2 Ir1 102.71(15) . . ?
C27 P2 Ir1 113.69(17) . . ?
C30 P2 Ir1 124.99(18) . . ?

loop_
_geom_bond_atom_site_label_1
_geom_bond_atom_site_label_2
_geom_bond_distance
_geom_bond_site_symmetry_2
_geom_bond_publ_flag
C1 C14 1.466(6) . ?
C1 C2 1.469(6) . ?
C1 Ir1 1.966(4) . ?
C2 C7 1.404(6) . ?
C2 C3 1.405(6) . ?
C3 C4 1.373(6) . ?
C3 P1 1.815(5) . ?
C4 C5 1.408(6) . ?
C4 H4 0.9300 . ?
C5 N1 1.365(6) . ?
C5 C6 1.405(7) . ?
C6 C7 1.383(6) . ?
C6 H6 0.9300 . ?
C7 C8 1.528(6) . ?
C8 C9 1.524(6) . ?
C8 C18 1.539(7) . ?
C8 C17 1.552(7) . ?
C9 C10 1.393(6) . ?
C9 C14 1.404(6) . ?
C10 C11 1.388(7) . ?
C10 H10 0.9300 . ?
C11 N2 1.391(6) . ?
C11 C12 1.413(6) . ?
C12 C13 1.379(6) . ?
C12 H12 0.9300 . ?
C13 C14 1.413(6) . ?
C13 P2 1.834(5) . ?
C15 N1 1.440(7) . ?
C15 H15A 0.9600 . ?
C15 H15B 0.9600 . ?
C15 H15C 0.9600 . ?
C16 N1 1.438(6) . ?
C16 H16A 0.9600 . ?
C16 H16B 0.9600 . ?
C16 H16C 0.9600 . ?
C17 H17A 0.9600 . ?
C17 H17B 0.9600 . ?
C17 H17C 0.9600 . ?
C18 H18A 0.9600 . ?
C18 H18B 0.9600 . ?
C18 H18C 0.9600 . ?
C19 N2 1.449(6) . ?
C19 H19A 0.9600 . ?
C19 H19B 0.9600 . ?
C19 H19C 0.9600 . ?
C20 N2 1.454(7) . ?
C20 H20A 0.9600 . ?
C20 H20B 0.9600 . ?
C20 H20C 0.9600 . ?
C21 C22 1.511(7) . ?
C21 C23 1.531(7) . ?
C21 P1 1.836(5) . ?
C21 H21 0.9800 . ?
C22 H22A 0.9600 . ?
C22 H22B 0.9600 . ?
C22 H22C 0.9600 . ?
C23 H23A 0.9600 . ?
C23 H23B 0.9600 . ?
C23 H23C 0.9600 . ?
C24 C26 1.527(7) . ?
C24 C25 1.531(7) . ?
C24 P1 1.848(5) . ?
C24 H24 0.9800 . ?
C25 H25A 0.9600 . ?
C25 H25B 0.9600 . ?
C25 H25C 0.9600 . ?
C26 H26A 0.9600 . ?
C26 H26B 0.9600 . ?
C26 H26C 0.9600 . ?
C27 C28 1.498(7) . ?
C27 C29 1.525(7) . ?
C27 P2 1.841(5) . ?
C27 H27 0.9800 . ?
C28 H28A 0.9600 . ?
C28 H28B 0.9600 . ?
C28 H28C 0.9600 . ?
C29 H29A 0.9600 . ?
C29 H29B 0.9600 . ?
C29 H29C 0.9600 . ?
C30 C31 1.525(7) . ?
C30 C32 1.530(7) . ?
C30 P2 1.843(5) . ?
C30 H30 0.9800 . ?
C31 H31A 0.9600 . ?
C31 H31B 0.9600 . ?
C31 H31C 0.9600 . ?
C32 H32A 0.9600 . ?
C32 H32B 0.9600 . ?
C32 H32C 0.9600 . ?
C33 C34 1.401(7) . ?
C33 C38 1.403(7) . ?
C33 Ir1 2.118(4) . ?
C34 C35 1.387(7) . ?
C34 H34 0.9300 . ?
C35 C36 1.374(8) . ?
C35 H35 0.9300 . ?
C36 C37 1.371(8) . ?
C36 H36 0.9300 . ?
C37 C38 1.394(7) . ?
C37 H37 0.9300 . ?
C38 H38 0.9300 . ?
Ir1 P2 2.2581(13) . ?
Ir1 P1 2.2670(13) . ?
